data_7034924
loop_
_publ_author_name
'Fontanet, M\`onica'
'Rodr\'iguez, Montserrat'
'Fontrodona, Xavier'
'Romero, Isabel'
'Vi\~nas, Clara'
'Teixidor, Francesc'

_publ_section_title
;
 Intramolecular hydrogen bonding stabilizes the nuclearity of complexes. A
 comparative study based on the H-carborane and Me-carborane framework.
;
_journal_issue 22
_journal_name_full 'Dalton transactions (Cambridge, England : 2003)'
_journal_page_first 10399
_journal_page_last 10409
_journal_paper_doi 10.1039/c5dt00305a
_journal_volume 44
_journal_year 2015
_chemical_formula_moiety 'C24 H58 B40 Cu2 N2 O8, H2 O'
_chemical_formula_sum 'C24 H60 B40 Cu2 N2 O9'
_chemical_formula_weight 1080.22
_chemical_name_systematic
;
 ?
;
_space_group_crystal_system monoclinic
_space_group_IT_number 15
_space_group_name_Hall '-C 2yc'
_space_group_name_H-M_alt 'C 1 2/c 1'
_symmetry_space_group_name_Hall '-C 2yc'
_symmetry_space_group_name_H-M 'C 1 2/c 1'
_atom_sites_solution_hydrogens mixed
_audit_creation_method SHELXL-2013
_audit_update_record
;
2014-11-14 deposited with the CCDC.
2015-04-23 downloaded from the CCDC.
;
_cell_angle_alpha 90
_cell_angle_beta 106.308(13)
_cell_angle_gamma 90
_cell_formula_units_Z 4
_cell_length_a 25.36(2)
_cell_length_b 20.832(17)
_cell_length_c 12.538(11)
_cell_measurement_reflns_used 5165
_cell_measurement_temperature 298(2)
_cell_measurement_theta_max 23.73
_cell_measurement_theta_min 2.31
_cell_volume 6357(9)
_computing_cell_refinement 'Bruker SMART'
_computing_data_collection 'Bruker SMART'
_computing_data_reduction 'Bruker SAINT'
_computing_molecular_graphics 'SHELXL-2013 (Sheldrick, 2013)'
_computing_publication_material 'SHELXL-2013 (Sheldrick, 2013)'
_computing_structure_refinement 'SHELXL-2013 (Sheldrick, 2013)'
_computing_structure_solution 'SHELXL-2013 (Sheldrick, 2013)'
_diffrn_ambient_temperature 298(2)
_diffrn_measured_fraction_theta_full 0.999
_diffrn_measured_fraction_theta_max 0.989
_diffrn_radiation_type MoK\a
_diffrn_radiation_wavelength 0.71073
_diffrn_reflns_av_R_equivalents 0.0470
_diffrn_reflns_av_unetI/netI 0.0351
_diffrn_reflns_laue_measured_fraction_full 0.999
_diffrn_reflns_laue_measured_fraction_max 0.989
_diffrn_reflns_limit_h_max 33
_diffrn_reflns_limit_h_min -33
_diffrn_reflns_limit_k_max 27
_diffrn_reflns_limit_k_min -27
_diffrn_reflns_limit_l_max 16
_diffrn_reflns_limit_l_min -16
_diffrn_reflns_number 49176
_diffrn_reflns_point_group_measured_fraction_full 0.999
_diffrn_reflns_point_group_measured_fraction_max 0.989
_diffrn_reflns_theta_full 25.242
_diffrn_reflns_theta_max 28.415
_diffrn_reflns_theta_min 1.930
_exptl_absorpt_coefficient_mu 0.709
_exptl_absorpt_correction_T_max 1
_exptl_absorpt_correction_T_min 0.898924
_exptl_absorpt_correction_type empirical
_exptl_absorpt_process_details 'SADABS v2.10 BRUKER 2001'
_exptl_crystal_colour green
_exptl_crystal_density_diffrn 1.129
_exptl_crystal_description block
_exptl_crystal_F_000 2192
_exptl_crystal_size_max 0.25
_exptl_crystal_size_mid 0.25
_exptl_crystal_size_min 0.15
_refine_diff_density_max 1.473
_refine_diff_density_min -0.328
_refine_diff_density_rms 0.099
_refine_ls_extinction_method none
_refine_ls_goodness_of_fit_ref 1.046
_refine_ls_hydrogen_treatment constr
_refine_ls_matrix_type full
_refine_ls_number_parameters 349
_refine_ls_number_reflns 7907
_refine_ls_number_restraints 2
_refine_ls_restrained_S_all 1.585
_refine_ls_R_factor_all 0.0927
_refine_ls_R_factor_gt 0.0699
_refine_ls_shift/su_max 0.001
_refine_ls_shift/su_mean 0.000
_refine_ls_structure_factor_coef Fsqd
_refine_ls_weighting_details 'w=1/[\s^2^(Fo^2^)+(0.1626P)^2^+0.9784P] where P=(Fo^2^+2Fc^2^)/3'
_refine_ls_weighting_scheme calc
_refine_ls_wR_factor_gt 0.2226
_refine_ls_wR_factor_ref 0.2408
_reflns_Friedel_coverage 0.000
_reflns_number_gt 5482
_reflns_number_total 7907
_reflns_threshold_expression 'I > 2\s(I)'
_cod_data_source_file c5dt00305a2.cif
_cod_data_source_block mfcl2154v
_cod_depositor_comments 'Adding full bibliography for 7034918--7034924.cif.'
_cod_database_code 7034924
_shelx_space_group_comment
;
The symmetry employed for this shelxl refinement is uniquely defined
by the following loop, which should always be used as a source of
symmetry information in preference to the above space-group names.
They are only intended as comments.
;
_shelxl_version_number 2013-3

loop_
_space_group_symop_operation_xyz
'x, y, z'
'-x, y, -z+1/2'
'x+1/2, y+1/2, z'
'-x+1/2, y+1/2, -z+1/2'
'-x, -y, -z'
'x, -y, z-1/2'
'-x+1/2, -y+1/2, -z'
'x+1/2, -y+1/2, z-1/2'

loop_
_atom_site_label
_atom_site_type_symbol
_atom_site_fract_x
_atom_site_fract_y
_atom_site_fract_z
_atom_site_U_iso_or_equiv
_atom_site_adp_type
_atom_site_occupancy
_atom_site_site_symmetry_order
_atom_site_calc_flag
_atom_site_refinement_flags_posn
_atom_site_refinement_flags_adp
_atom_site_refinement_flags_occupancy
Cu1 Cu 0.04280(2) 0.23545(2) 0.86087(3) 0.05123(18) Uani 1 1 d . . .
O1 O 0.08290(10) 0.29971(12) 0.8060(2) 0.0640(6) Uani 1 1 d . . .
O2 O -0.00261(10) 0.17379(12) 0.9059(2) 0.0642(6) Uani 1 1 d . . .
O3 O 0.01926(10) 0.30517(12) 0.6403(2) 0.0657(6) Uani 1 1 d . . .
O4 O -0.06516(10) 0.16934(12) 0.7384(2) 0.0617(6) Uani 1 1 d . . .
N1 N 0.09150(12) 0.24709(12) 1.0215(2) 0.0517(6) Uani 1 1 d . . .
C1 C 0.06213(14) 0.32142(15) 0.7089(3) 0.0541(7) Uani 1 1 d . . .
C2 C 0.09557(14) 0.37383(15) 0.6749(3) 0.0545(7) Uani 1 1 d . . .
C3 C 0.1469(3) 0.4099(3) 0.7656(5) 0.133(3) Uani 1 1 d . . .
H3A H 0.1594 0.3968 0.8541 0.199 Uiso 1 1 calc R U .
C4 C -0.04684(13) 0.15626(14) 0.8388(3) 0.0537(7) Uani 1 1 d . . .
C5 C -0.08285(13) 0.11526(14) 0.8893(3) 0.0524(7) Uani 1 1 d . . .
C6 C -0.0559(2) 0.0753(2) 1.0116(4) 0.0853(13) Uani 1 1 d . . .
H6A H -0.0127 0.0778 1.0615 0.128 Uiso 1 1 calc R U .
B11 B -0.1010(2) 0.1414(2) 1.0028(4) 0.0688(11) Uani 1 1 d . . .
H11 H -0.0869 0.1867 1.0467 0.103 Uiso 1 1 calc R U .
B2 B 0.0693(3) 0.4156(4) 0.5671(7) 0.131(3) Uani 1 1 d . . .
H2 H 0.0270 0.4073 0.5155 0.197 Uiso 1 1 calc R U .
C7 C 0.10702(19) 0.19726(17) 1.0906(3) 0.0745(11) Uani 1 1 d . . .
H7A H 0.0936 0.1567 1.0664 0.089 Uiso 1 1 calc R U .
C8 C 0.1418(2) 0.2036(2) 1.1956(4) 0.0844(13) Uani 1 1 d . . .
H8A H 0.1518 0.1675 1.2403 0.101 Uiso 1 1 calc R U .
C9 C 0.1618(2) 0.2621(2) 1.2351(4) 0.0732(11) Uani 1 1 d . . .
C10 C 0.1463(2) 0.31200(19) 1.1646(4) 0.0844(13) Uani 1 1 d . . .
H10A H 0.1599 0.3527 1.1874 0.101 Uiso 1 1 calc R U .
C11 C 0.11110(19) 0.30422(16) 1.0598(3) 0.0714(10) Uani 1 1 d . . .
H11A H 0.1007 0.3400 1.0144 0.086 Uiso 1 1 calc R U .
C12 C 0.2005(3) 0.2714(3) 1.3499(5) 0.114(2) Uani 1 1 d . . .
H12A H 0.2201 0.3111 1.3524 0.171 Uiso 1 1 calc R U .
H12B H 0.2262 0.2364 1.3668 0.171 Uiso 1 1 calc R U .
H12C H 0.1799 0.2725 1.4035 0.171 Uiso 1 1 calc R U .
B1 B 0.0845(4) 0.4489(3) 0.7049(10) 0.148(4) Uani 1 1 d . . .
H1 H 0.0549 0.4643 0.7491 0.222 Uiso 1 1 calc R U .
B3 B 0.1147(5) 0.3632(5) 0.5602(8) 0.152(4) Uani 1 1 d . . .
H3 H 0.1046 0.3195 0.5095 0.228 Uiso 1 1 calc R U .
B4 B 0.1606(3) 0.3594(3) 0.6748(12) 0.152(4) Uani 1 1 d . . .
H4 H 0.1814 0.3132 0.7000 0.227 Uiso 1 1 calc R U .
B5 B 0.1488(4) 0.4881(4) 0.7250(8) 0.147(4) Uani 1 1 d . . .
H5 H 0.1610 0.5283 0.7837 0.221 Uiso 1 1 calc R U .
B6 B 0.0949(4) 0.4920(5) 0.5912(14) 0.193(6) Uani 1 1 d . . .
H6 H 0.0702 0.5349 0.5597 0.290 Uiso 1 1 calc R U .
B7 B 0.1164(6) 0.4405(6) 0.5062(8) 0.176(5) Uani 1 1 d . . .
H7 H 0.1073 0.4506 0.4167 0.264 Uiso 1 1 calc R U .
B8 B 0.1728(4) 0.4062(4) 0.5729(10) 0.152(4) Uani 1 1 d . . .
H8 H 0.2026 0.3925 0.5279 0.228 Uiso 1 1 calc R U .
B9 B 0.1943(3) 0.4341(4) 0.7044(8) 0.136(3) Uani 1 1 d . . .
H9 H 0.2380 0.4389 0.7498 0.205 Uiso 1 1 calc R U .
B10 B 0.1646(3) 0.4851(3) 0.5985(7) 0.115(2) Uani 1 1 d . . .
H10 H 0.1871 0.5248 0.5733 0.172 Uiso 1 1 calc R U .
B12 B -0.14891(17) 0.1412(2) 0.8702(5) 0.0719(12) Uani 1 1 d . . .
H12 H -0.1659 0.1859 0.8276 0.108 Uiso 1 1 calc R U .
B13 B -0.13231(16) 0.07427(19) 0.8048(4) 0.0608(10) Uani 1 1 d . . .
H13 H -0.1394 0.0761 0.7142 0.091 Uiso 1 1 calc R U .
B14 B -0.0752(2) 0.03349(19) 0.8835(5) 0.0756(13) Uani 1 1 d . . .
H14 H -0.0450 0.0092 0.8491 0.113 Uiso 1 1 calc R U .
B15 B -0.1675(2) 0.1104(3) 0.9850(6) 0.0917(17) Uani 1 1 d . . .
H15 H -0.1978 0.1352 1.0183 0.138 Uiso 1 1 calc R U .
B16 B -0.1886(2) 0.0698(3) 0.8563(6) 0.0884(17) Uani 1 1 d . . .
H16 H -0.2316 0.0681 0.8053 0.133 Uiso 1 1 calc R U .
B17 B -0.1418(3) 0.0025(2) 0.8659(6) 0.098(2) Uani 1 1 d . . .
H17 H -0.1550 -0.0425 0.8204 0.147 Uiso 1 1 calc R U .
B18 B -0.0945(2) 0.0043(2) 0.9993(6) 0.0886(17) Uani 1 1 d . . .
H18 H -0.0766 -0.0400 1.0420 0.133 Uiso 1 1 calc R U .
B19 B -0.1108(3) 0.0707(3) 1.0738(5) 0.0903(16) Uani 1 1 d . . .
H19 H -0.1040 0.0699 1.1644 0.136 Uiso 1 1 calc R U .
B20 B -0.1629(2) 0.0255(3) 0.9835(6) 0.0944(18) Uani 1 1 d . . .
H20 H -0.1900 -0.0056 1.0156 0.142 Uiso 1 1 calc R U .
O1W O 0.0000 0.2484(4) 0.2500 0.229(6) Uani 1 2 d DS T P
H1W H 0.0000 0.2062 0.2500 0.343 Uiso 1 2 d DR U P
H2W H 0.0062 0.2705 0.3200 0.343 Uiso 0.5 1 d DR U P

loop_
_atom_site_aniso_label
_atom_site_aniso_U_11
_atom_site_aniso_U_22
_atom_site_aniso_U_33
_atom_site_aniso_U_23
_atom_site_aniso_U_13
_atom_site_aniso_U_12
Cu1 0.0471(3) 0.0587(3) 0.0482(3) 0.00213(16) 0.01380(18) -0.01311(15)
O1 0.0598(14) 0.0726(15) 0.0576(14) 0.0088(12) 0.0133(11) -0.0194(12)
O2 0.0534(13) 0.0728(15) 0.0666(15) 0.0089(12) 0.0173(11) -0.0201(11)
O3 0.0612(14) 0.0704(15) 0.0626(15) 0.0023(12) 0.0125(12) -0.0186(12)
O4 0.0574(13) 0.0659(14) 0.0619(15) 0.0027(11) 0.0169(11) -0.0141(11)
N1 0.0566(16) 0.0432(12) 0.0532(16) 0.0006(11) 0.0121(13) -0.0035(11)
C1 0.0563(18) 0.0500(16) 0.061(2) -0.0028(14) 0.0245(16) -0.0106(14)
C2 0.0596(18) 0.0499(16) 0.0599(19) -0.0024(14) 0.0267(15) -0.0097(14)
C3 0.143(5) 0.136(5) 0.101(4) 0.029(4) 0.005(4) -0.084(5)
C4 0.0521(17) 0.0458(15) 0.067(2) 0.0027(14) 0.0235(16) -0.0036(13)
C5 0.0490(16) 0.0424(14) 0.073(2) -0.0011(14) 0.0293(15) -0.0066(12)
C6 0.081(3) 0.076(3) 0.104(3) 0.023(2) 0.034(3) -0.003(2)
B11 0.079(3) 0.055(2) 0.082(3) -0.011(2) 0.038(2) -0.011(2)
B2 0.099(4) 0.150(7) 0.115(5) 0.077(5) -0.017(4) -0.057(5)
C7 0.098(3) 0.0455(17) 0.065(2) 0.0034(16) -0.003(2) -0.0183(18)
C8 0.108(3) 0.065(2) 0.063(2) 0.0127(19) -0.005(2) -0.016(2)
C9 0.079(3) 0.075(3) 0.058(2) -0.0030(18) 0.008(2) -0.015(2)
C10 0.117(4) 0.055(2) 0.071(3) -0.0150(18) 0.008(2) -0.017(2)
C11 0.098(3) 0.0435(17) 0.063(2) -0.0001(15) 0.007(2) -0.0035(17)
C12 0.125(5) 0.131(5) 0.063(3) -0.011(3) -0.014(3) -0.020(4)
B1 0.161(7) 0.057(3) 0.291(12) -0.031(5) 0.171(9) -0.025(4)
B3 0.209(9) 0.149(7) 0.152(7) -0.078(6) 0.139(7) -0.117(7)
B4 0.088(4) 0.076(4) 0.322(14) 0.014(6) 0.110(7) -0.010(3)
B5 0.219(10) 0.107(5) 0.165(8) -0.065(5) 0.136(8) -0.103(6)
B6 0.118(6) 0.110(6) 0.360(18) 0.141(9) 0.081(9) 0.018(5)
B7 0.226(12) 0.214(11) 0.093(5) 0.016(6) 0.052(7) -0.129(10)
B8 0.165(8) 0.124(6) 0.223(11) -0.069(7) 0.146(9) -0.074(6)
B9 0.090(4) 0.135(6) 0.175(8) 0.041(6) 0.022(5) -0.054(5)
B10 0.149(6) 0.082(4) 0.141(6) 0.008(4) 0.086(5) -0.040(4)
B12 0.049(2) 0.063(2) 0.106(4) 0.003(2) 0.025(2) 0.0005(17)
B13 0.055(2) 0.055(2) 0.077(3) -0.0097(19) 0.0270(19) -0.0160(17)
B14 0.075(3) 0.0460(19) 0.120(4) -0.006(2) 0.052(3) -0.0055(18)
B15 0.079(3) 0.085(3) 0.137(5) -0.002(3) 0.073(4) -0.002(3)
B16 0.062(3) 0.074(3) 0.137(5) -0.004(3) 0.041(3) -0.018(2)
B17 0.104(4) 0.057(3) 0.152(6) -0.015(3) 0.068(4) -0.030(3)
B18 0.098(4) 0.054(2) 0.129(5) 0.013(3) 0.056(4) -0.006(2)
B19 0.107(4) 0.080(3) 0.097(4) 0.019(3) 0.051(3) -0.007(3)
B20 0.087(3) 0.076(3) 0.144(5) 0.005(3) 0.070(4) -0.021(3)
O1W 0.144(9) 0.183(8) 0.37(2) 0.000 0.086(11) 0.000

loop_
_atom_type_symbol
_atom_type_description
_atom_type_scat_dispersion_real
_atom_type_scat_dispersion_imag
_atom_type_scat_source
C C 0.0033 0.0016 'International Tables Vol C Tables 4.2.6.8 and 6.1.1.4'
H H 0.0000 0.0000 'International Tables Vol C Tables 4.2.6.8 and 6.1.1.4'
B B 0.0013 0.0007 'International Tables Vol C Tables 4.2.6.8 and 6.1.1.4'
Cu Cu 0.3201 1.2651 'International Tables Vol C Tables 4.2.6.8 and 6.1.1.4'
N N 0.0061 0.0033 'International Tables Vol C Tables 4.2.6.8 and 6.1.1.4'
O O 0.0106 0.0060 'International Tables Vol C Tables 4.2.6.8 and 6.1.1.4'

loop_
_geom_angle_atom_site_label_1
_geom_angle_atom_site_label_2
_geom_angle_atom_site_label_3
_geom_angle
_geom_angle_site_symmetry_1
_geom_angle_site_symmetry_3
O2 Cu1 O1 175.10(11) . .
O2 Cu1 O4 91.16(13) . 2_556
O1 Cu1 O4 89.21(13) . 2_556
O2 Cu1 N1 92.04(12) . .
O1 Cu1 N1 92.06(12) . .
O4 Cu1 N1 118.86(12) 2_556 .
O2 Cu1 O3 87.42(13) . 2_556
O1 Cu1 O3 89.26(13) . 2_556
O4 Cu1 O3 141.66(10) 2_556 2_556
N1 Cu1 O3 99.48(11) . 2_556
O2 Cu1 Cu1 86.27(9) . 2_556
O1 Cu1 Cu1 89.20(9) . 2_556
O4 Cu1 Cu1 71.85(9) 2_556 2_556
N1 Cu1 Cu1 169.22(8) . 2_556
O3 Cu1 Cu1 69.83(8) 2_556 2_556
C1 O1 Cu1 118.3(2) . .
C4 O2 Cu1 119.8(2) . .
C1 O3 Cu1 134.1(2) . 2_556
C4 O4 Cu1 132.6(2) . 2_556
C11 N1 C7 116.7(3) . .
C11 N1 Cu1 121.3(2) . .
C7 N1 Cu1 121.9(2) . .
O3 C1 O1 128.5(3) . .
O3 C1 C2 117.1(3) . .
O1 C1 C2 114.4(3) . .
C1 C2 B2 120.1(3) . .
C1 C2 C3 122.0(3) . .
B2 C2 C3 113.5(4) . .
C1 C2 B1 118.3(3) . .
B2 C2 B1 67.5(6) . .
C3 C2 B1 64.1(5) . .
C1 C2 B3 118.2(3) . .
B2 C2 B3 59.3(5) . .
C3 C2 B3 107.0(4) . .
B1 C2 B3 115.7(5) . .
C1 C2 B4 120.0(4) . .
B2 C2 B4 105.9(5) . .
C3 C2 B4 59.7(5) . .
B1 C2 B4 113.5(4) . .
B3 C2 B4 56.4(6) . .
C2 C3 B4 61.0(4) . .
C2 C3 B9 110.5(5) . .
B4 C3 B9 63.9(5) . .
C2 C3 B5 108.1(5) . .
B4 C3 B5 111.8(5) . .
B9 C3 B5 59.6(4) . .
C2 C3 B1 58.0(3) . .
B4 C3 B1 109.5(6) . .
B9 C3 B1 109.7(5) . .
B5 C3 B1 61.7(5) . .
C2 C3 H3A 122.2 . .
B4 C3 H3A 118.7 . .
B9 C3 H3A 119.7 . .
B5 C3 H3A 120.7 . .
B1 C3 H3A 121.6 . .
O4 C4 O2 128.7(3) . .
O4 C4 C5 116.7(3) . .
O2 C4 C5 114.5(3) . .
C4 C5 B13 117.8(3) . .
C4 C5 B11 120.4(3) . .
B13 C5 B11 111.7(3) . .
C4 C5 C6 121.0(3) . .
B13 C5 C6 111.5(3) . .
B11 C5 C6 62.6(3) . .
C4 C5 B12 116.4(3) . .
B13 C5 B12 62.1(2) . .
B11 C5 B12 62.1(3) . .
C6 C5 B12 114.1(3) . .
C4 C5 B14 116.9(3) . .
B13 C5 B14 62.0(3) . .
B11 C5 B14 114.4(3) . .
C6 C5 B14 62.3(3) . .
B12 C5 B14 115.2(3) . .
C5 C6 B18 105.0(4) . .
C5 C6 B14 59.1(3) . .
B18 C6 B14 60.1(3) . .
C5 C6 B11 58.5(2) . .
B18 C6 B11 108.4(3) . .
B14 C6 B11 108.5(4) . .
C5 C6 B19 104.8(3) . .
B18 C6 B19 60.6(3) . .
B14 C6 B19 108.7(4) . .
B11 C6 B19 59.9(3) . .
C5 C6 H6A 124.8 . .
B18 C6 H6A 122.1 . .
B14 C6 H6A 121.0 . .
B11 C6 H6A 121.4 . .
B19 C6 H6A 122.1 . .
C5 B11 B15 104.6(3) . .
C5 B11 B12 59.2(2) . .
B15 B11 B12 59.9(3) . .
C5 B11 C6 58.9(2) . .
B15 B11 C6 107.5(3) . .
B12 B11 C6 108.6(3) . .
C5 B11 B19 105.2(3) . .
B15 B11 B19 59.7(3) . .
B12 B11 B19 108.4(4) . .
C6 B11 B19 60.2(3) . .
C5 B11 H11 124.5 . .
B15 B11 H11 122.9 . .
B12 B11 H11 121.0 . .
C6 B11 H11 121.4 . .
B19 B11 H11 122.1 . .
C2 B2 B3 62.5(4) . .
C2 B2 B7 112.2(7) . .
B3 B2 B7 64.6(7) . .
C2 B2 B6 108.2(6) . .
B3 B2 B6 113.5(6) . .
B7 B2 B6 60.5(6) . .
C2 B2 B1 57.9(4) . .
B3 B2 B1 110.5(6) . .
B7 B2 B1 109.4(5) . .
B6 B2 B1 60.3(6) . .
C2 B2 H2 121.4 . .
B3 B2 H2 117.1 . .
B7 B2 H2 118.9 . .
B6 B2 H2 120.6 . .
B1 B2 H2 122.5 . .
N1 C7 C8 122.7(3) . .
N1 C7 H7A 118.6 . .
C8 C7 H7A 118.6 . .
C9 C8 C7 120.7(4) . .
C9 C8 H8A 119.7 . .
C7 C8 H8A 119.7 . .
C10 C9 C8 116.2(4) . .
C10 C9 C12 121.2(4) . .
C8 C9 C12 122.6(4) . .
C9 C10 C11 121.8(4) . .
C9 C10 H10A 119.1 . .
C11 C10 H10A 119.1 . .
N1 C11 C10 121.9(4) . .
N1 C11 H11A 119.1 . .
C10 C11 H11A 119.1 . .
C9 C12 H12A 109.5 . .
C9 C12 H12B 109.5 . .
H12A C12 H12B 109.5 . .
C9 C12 H12C 109.5 . .
H12A C12 H12C 109.5 . .
H12B C12 H12C 109.5 . .
C2 B1 C3 57.9(3) . .
C2 B1 B6 103.0(6) . .
C3 B1 B6 105.4(4) . .
C2 B1 B5 105.2(5) . .
C3 B1 B5 58.1(5) . .
B6 B1 B5 62.7(5) . .
C2 B1 B2 54.6(4) . .
C3 B1 B2 99.4(5) . .
B6 B1 B2 57.4(6) . .
B5 B1 B2 104.7(5) . .
C2 B1 H1 125.2 . .
C3 B1 H1 125.4 . .
B6 B1 H1 122.3 . .
B5 B1 H1 121.5 . .
B2 B1 H1 127.1 . .
B4 B3 B2 110.0(6) . .
B4 B3 C2 62.4(4) . .
B2 B3 C2 58.2(4) . .
B4 B3 B8 62.6(7) . .
B2 B3 B8 104.7(6) . .
C2 B3 B8 107.9(5) . .
B4 B3 B7 107.9(6) . .
B2 B3 B7 59.5(7) . .
C2 B3 B7 105.0(7) . .
B8 B3 B7 55.6(5) . .
B4 B3 H3 118.5 . .
B2 B3 H3 122.7 . .
C2 B3 H3 122.3 . .
B8 B3 H3 123.3 . .
B7 B3 H3 124.4 . .
B3 B4 C3 110.5(6) . .
B3 B4 C2 61.1(4) . .
C3 B4 C2 59.3(3) . .
B3 B4 B8 62.0(7) . .
C3 B4 B8 105.7(5) . .
C2 B4 B8 106.5(7) . .
B3 B4 B9 109.7(7) . .
C3 B4 B9 58.6(5) . .
C2 B4 B9 105.1(5) . .
B8 B4 B9 58.3(5) . .
B3 B4 H4 118.5 . .
C3 B4 H4 122.2 . .
C2 B4 H4 123.2 . .
B8 B4 H4 122.9 . .
B9 B4 H4 123.2 . .
B9 B5 C3 59.1(5) . .
B9 B5 B10 59.5(5) . .
C3 B5 B10 105.6(5) . .
B9 B5 B1 108.1(4) . .
C3 B5 B1 60.2(4) . .
B10 B5 B1 106.9(6) . .
B9 B5 B6 104.7(6) . .
C3 B5 B6 103.7(5) . .
B10 B5 B6 58.3(5) . .
B1 B5 B6 58.4(5) . .
B9 B5 H5 122.3 . .
C3 B5 H5 123.6 . .
B10 B5 H5 122.8 . .
B1 B5 H5 121.4 . .
B6 B5 H5 124.9 . .
B7 B6 B2 58.5(7) . .
B7 B6 B10 59.1(5) . .
B2 B6 B10 105.1(7) . .
B7 B6 B1 109.3(5) . .
B2 B6 B1 62.2(4) . .
B10 B6 B1 107.1(6) . .
B7 B6 B5 104.9(7) . .
B2 B6 B5 105.5(5) . .
B10 B6 B5 58.0(5) . .
B1 B6 B5 58.9(6) . .
B7 B6 H6 122.5 . .
B2 B6 H6 122.8 . .
B10 B6 H6 123.5 . .
B1 B6 H6 120.2 . .
B5 B6 H6 124.4 . .
B8 B7 B2 105.6(6) . .
B8 B7 B10 61.6(6) . .
B2 B7 B10 109.1(7) . .
B8 B7 B6 110.3(8) . .
B2 B7 B6 61.0(6) . .
B10 B7 B6 61.7(6) . .
B8 B7 B3 60.3(7) . .
B2 B7 B3 55.9(5) . .
B10 B7 B3 109.2(8) . .
B6 B7 B3 106.8(5) . .
B8 B7 H7 121.1 . .
B2 B7 H7 123.6 . .
B10 B7 H7 119.6 . .
B6 B7 H7 120.3 . .
B3 B7 H7 123.3 . .
B7 B8 B9 110.5(7) . .
B7 B8 B3 64.0(7) . .
B9 B8 B3 107.9(5) . .
B7 B8 B10 62.0(6) . .
B9 B8 B10 60.3(5) . .
B3 B8 B10 112.3(7) . .
B7 B8 B4 108.8(5) . .
B9 B8 B4 62.7(6) . .
B3 B8 B4 55.3(5) . .
B10 B8 B4 110.8(6) . .
B7 B8 H8 119.1 . .
B9 B8 H8 120.7 . .
B3 B8 H8 121.4 . .
B10 B8 H8 119.0 . .
B4 B8 H8 122.2 . .
C3 B9 B5 61.3(5) . .
C3 B9 B8 105.5(5) . .
B5 B9 B8 109.5(7) . .
C3 B9 B10 109.2(6) . .
B5 B9 B10 62.0(5) . .
B8 B9 B10 60.1(5) . .
C3 B9 B4 57.5(4) . .
B5 B9 B4 108.1(5) . .
B8 B9 B4 59.1(6) . .
B10 B9 B4 107.7(7) . .
C3 B9 H9 122.7 . .
B5 B9 H9 119.8 . .
B8 B9 H9 122.5 . .
B10 B9 H9 120.5 . .
B4 B9 H9 123.1 . .
B8 B10 B9 59.5(6) . .
B8 B10 B7 56.4(6) . .
B9 B10 B7 105.4(6) . .
B8 B10 B5 106.2(5) . .
B9 B10 B5 58.4(5) . .
B7 B10 B5 109.4(5) . .
B8 B10 B6 104.2(6) . .
B9 B10 B6 108.1(5) . .
B7 B10 B6 59.2(6) . .
B5 B10 B6 63.7(7) . .
B8 B10 H10 124.9 . .
B9 B10 H10 122.8 . .
B7 B10 H10 123.1 . .
B5 B10 H10 120.3 . .
B6 B10 H10 121.4 . .
C5 B12 B13 56.8(2) . .
C5 B12 B15 104.3(3) . .
B13 B12 B15 104.6(3) . .
C5 B12 B11 58.7(2) . .
B13 B12 B11 104.7(3) . .
B15 B12 B11 60.0(3) . .
C5 B12 B16 104.7(3) . .
B13 B12 B16 59.0(3) . .
B15 B12 B16 60.0(3) . .
B11 B12 B16 108.4(4) . .
C5 B12 H12 124.8 . .
B13 B12 H12 124.6 . .
B15 B12 H12 123.2 . .
B11 B12 H12 121.9 . .
B16 B12 H12 121.8 . .
C5 B13 B17 109.9(4) . .
C5 B13 B16 110.5(4) . .
B17 B13 B16 63.5(3) . .
C5 B13 B12 61.1(2) . .
B17 B13 B12 113.9(4) . .
B16 B13 B12 61.9(3) . .
C5 B13 B14 61.3(2) . .
B17 B13 B14 61.4(3) . .
B16 B13 B14 114.1(4) . .
B12 B13 B14 113.7(4) . .
C5 B13 H13 121.6 . .
B17 B13 H13 119.0 . .
B16 B13 H13 118.5 . .
B12 B13 H13 118.2 . .
B14 B13 H13 118.2 . .
C5 B14 B13 56.7(2) . .
C5 B14 B17 104.6(3) . .
B13 B14 B17 59.2(3) . .
C5 B14 B18 104.2(3) . .
B13 B14 B18 104.9(3) . .
B17 B14 B18 60.0(3) . .
C5 B14 C6 58.6(2) . .
B13 B14 C6 104.4(3) . .
B17 B14 C6 107.6(4) . .
B18 B14 C6 59.5(3) . .
C5 B14 H14 124.9 . .
B13 B14 H14 124.4 . .
B17 B14 H14 122.0 . .
B18 B14 H14 123.2 . .
C6 B14 H14 122.5 . .
B12 B15 B19 109.3(3) . .
B12 B15 B11 60.1(3) . .
B19 B15 B11 60.6(3) . .
B12 B15 B16 60.6(3) . .
B19 B15 B16 109.7(4) . .
B11 B15 B16 108.9(3) . .
B12 B15 B20 108.7(4) . .
B19 B15 B20 59.5(4) . .
B11 B15 B20 107.7(4) . .
B16 B15 B20 61.0(4) . .
B12 B15 H15 121.1 . .
B19 B15 H15 120.9 . .
B11 B15 H15 121.7 . .
B16 B15 H15 120.5 . .
B20 B15 H15 121.8 . .
B13 B16 B15 104.2(4) . .
B13 B16 B12 59.1(2) . .
B15 B16 B12 59.4(3) . .
B13 B16 B20 103.2(4) . .
B15 B16 B20 59.7(4) . .
B12 B16 B20 106.8(4) . .
B13 B16 B17 58.2(3) . .
B15 B16 B17 106.5(5) . .
B12 B16 B17 107.3(3) . .
B20 B16 B17 58.6(3) . .
B13 B16 H16 125.0 . .
B15 B16 H16 122.9 . .
B12 B16 H16 121.7 . .
B20 B16 H16 123.5 . .
B17 B16 H16 122.4 . .
B13 B17 B14 59.4(3) . .
B13 B17 B18 105.1(3) . .
B14 B17 B18 60.1(3) . .
B13 B17 B20 104.4(4) . .
B14 B17 B20 107.5(4) . .
B18 B17 B20 59.3(4) . .
B13 B17 B16 58.2(3) . .
B14 B17 B16 108.1(3) . .
B18 B17 B16 107.7(4) . .
B20 B17 B16 60.1(3) . .
B13 B17 H17 124.6 . .
B14 B17 H17 121.2 . .
B18 B17 H17 122.5 . .
B20 B17 H17 122.9 . .
B16 B17 H17 121.6 . .
B20 B18 C6 108.0(4) . .
B20 B18 B17 60.5(4) . .
C6 B18 B17 108.4(4) . .
B20 B18 B14 108.4(4) . .
C6 B18 B14 60.4(3) . .
B17 B18 B14 59.9(3) . .
B20 B18 B19 59.6(3) . .
C6 B18 B19 60.4(3) . .
B17 B18 B19 108.5(4) . .
B14 B18 B19 108.9(3) . .
B20 B18 H18 121.8 . .
C6 B18 H18 121.5 . .
B17 B18 H18 121.4 . .
B14 B18 H18 121.3 . .
B19 B18 H18 121.4 . .
B20 B19 B15 60.7(4) . .
B20 B19 B11 107.9(4) . .
B15 B19 B11 59.8(3) . .
B20 B19 C6 106.6(4) . .
B15 B19 C6 107.4(4) . .
B11 B19 C6 59.9(3) . .
B20 B19 B18 59.2(3) . .
B15 B19 B18 107.6(5) . .
B11 B19 B18 107.2(4) . .
C6 B19 B18 59.1(3) . .
B20 B19 H19 122.0 . .
B15 B19 H19 121.6 . .
B11 B19 H19 121.9 . .
C6 B19 H19 122.6 . .
B18 B19 H19 122.5 . .
B18 B20 B19 61.2(3) . .
B18 B20 B17 60.2(4) . .
B19 B20 B17 109.5(4) . .
B18 B20 B15 108.4(3) . .
B19 B20 B15 59.8(4) . .
B17 B20 B15 108.3(4) . .
B18 B20 B16 109.3(4) . .
B19 B20 B16 108.4(4) . .
B17 B20 B16 61.3(4) . .
B15 B20 B16 59.3(4) . .
B18 B20 H20 120.9 . .
B19 B20 H20 121.0 . .
B17 B20 H20 120.8 . .
B15 B20 H20 122.2 . .
B16 B20 H20 121.2 . .
H1W O1W H2W 118.5 . .

loop_
_geom_bond_atom_site_label_1
_geom_bond_atom_site_label_2
_geom_bond_distance
_geom_bond_site_symmetry_2
Cu1 O2 1.913(2) .
Cu1 O1 1.922(2) .
Cu1 O4 2.040(3) 2_556
Cu1 N1 2.060(3) .
Cu1 O3 2.139(3) 2_556
Cu1 Cu1 3.009(2) 2_556
O1 C1 1.266(4) .
O2 C4 1.253(4) .
O3 C1 1.230(4) .
O3 Cu1 2.139(3) 2_556
O4 C4 1.244(4) .
O4 Cu1 2.040(3) 2_556
N1 C11 1.327(4) .
N1 C7 1.339(5) .
C1 C2 1.516(4) .
C2 B2 1.588(7) .
C2 C3 1.649(7) .
C2 B1 1.650(6) .
C2 B3 1.656(7) .
C2 B4 1.677(7) .
C3 B4 1.657(12) .
C3 B9 1.675(10) .
C3 B5 1.712(10) .
C3 B1 1.749(11) .
C3 H3A 1.1000 .
C4 C5 1.513(4) .
C5 B13 1.637(5) .
C5 B11 1.703(6) .
C5 C6 1.709(6) .
C5 B12 1.712(5) .
C5 B14 1.718(5) .
C6 B18 1.755(7) .
C6 B14 1.772(8) .
C6 B11 1.773(7) .
C6 B19 1.778(7) .
C6 H6A 1.1000 .
B11 B15 1.760(7) .
B11 B12 1.762(8) .
B11 B19 1.774(7) .
B11 H11 1.1000 .
B2 B3 1.606(13) .
B2 B7 1.670(12) .
B2 B6 1.713(13) .
B2 B1 1.799(13) .
B2 H2 1.1000 .
C7 C8 1.369(6) .
C7 H7A 0.9300 .
C8 C9 1.360(6) .
C8 H8A 0.9300 .
C9 C10 1.350(6) .
C9 C12 1.510(7) .
C10 C11 1.376(6) .
C10 H10A 0.9300 .
C11 H11A 0.9300 .
C12 H12A 0.9600 .
C12 H12B 0.9600 .
C12 H12C 0.9600 .
B1 B6 1.767(14) .
B1 B5 1.776(10) .
B1 H1 1.1000 .
B3 B4 1.576(16) .
B3 B8 1.693(10) .
B3 B7 1.752(15) .
B3 H3 1.1000 .
B4 B8 1.702(14) .
B4 B9 1.763(10) .
B4 H4 1.1000 .
B5 B9 1.683(12) .
B5 B10 1.744(10) .
B5 B6 1.843(17) .
B5 H5 1.1000 .
B6 B7 1.706(16) .
B6 B10 1.750(11) .
B6 H6 1.1000 .
B7 B8 1.608(16) .
B7 B10 1.704(12) .
B7 H7 1.1000 .
B8 B9 1.688(14) .
B8 B10 1.699(10) .
B8 H8 1.1000 .
B9 B10 1.702(11) .
B9 H9 1.1000 .
B10 H10 1.1000 .
B12 B13 1.728(6) .
B12 B15 1.757(8) .
B12 B16 1.777(6) .
B12 H12 1.1000 .
B13 B17 1.726(7) .
B13 B16 1.726(6) .
B13 B14 1.730(7) .
B13 H13 1.1000 .
B14 B17 1.763(7) .
B14 B18 1.765(8) .
B14 H14 1.1000 .
B15 B19 1.759(9) .
B15 B16 1.767(9) .
B15 B20 1.774(8) .
B15 H15 1.1000 .
B16 B20 1.798(9) .
B16 B17 1.818(8) .
B16 H16 1.1000 .
B17 B18 1.764(10) .
B17 B20 1.770(9) .
B17 H17 1.1000 .
B18 B20 1.748(8) .
B18 B19 1.782(8) .
B18 H18 1.1000 .
B19 B20 1.755(9) .
B19 H19 1.1000 .
B20 H20 1.1000 .
O1W H1W 0.8802 .
O1W H2W 0.9636 .

loop_
_geom_torsion_atom_site_label_1
_geom_torsion_atom_site_label_2
_geom_torsion_atom_site_label_3
_geom_torsion_atom_site_label_4
_geom_torsion
_geom_torsion_site_symmetry_1
Cu1 O3 C1 O1 -0.3(6) 2_556
Cu1 O3 C1 C2 179.1(2) 2_556
Cu1 O1 C1 O3 -3.0(5) .
Cu1 O1 C1 C2 177.5(2) .
O3 C1 C2 B2 13.3(7) .
O1 C1 C2 B2 -167.2(6) .
O3 C1 C2 C3 167.8(5) .
O1 C1 C2 C3 -12.6(6) .
O3 C1 C2 B1 92.3(6) .
O1 C1 C2 B1 -88.2(6) .
O3 C1 C2 B3 -55.7(7) .
O1 C1 C2 B3 123.8(7) .
O3 C1 C2 B4 -121.2(6) .
O1 C1 C2 B4 58.4(7) .
C1 C2 C3 B4 108.5(5) .
B2 C2 C3 B4 -95.3(6) .
B1 C2 C3 B4 -142.9(5) .
B3 C2 C3 B4 -32.1(6) .
C1 C2 C3 B9 150.4(5) .
B2 C2 C3 B9 -53.5(8) .
B1 C2 C3 B9 -101.0(6) .
B3 C2 C3 B9 9.8(8) .
B4 C2 C3 B9 41.9(6) .
C1 C2 C3 B5 -146.1(4) .
B2 C2 C3 B5 10.0(8) .
B1 C2 C3 B5 -37.6(5) .
B3 C2 C3 B5 73.3(7) .
B4 C2 C3 B5 105.3(6) .
C1 C2 C3 B1 -108.5(4) .
B2 C2 C3 B1 47.6(6) .
B3 C2 C3 B1 110.9(6) .
B4 C2 C3 B1 142.9(5) .
Cu1 O4 C4 O2 -12.9(6) 2_556
Cu1 O4 C4 C5 165.2(2) 2_556
Cu1 O2 C4 O4 6.8(5) .
Cu1 O2 C4 C5 -171.27(19) .
O4 C4 C5 B13 18.0(4) .
O2 C4 C5 B13 -163.6(3) .
O4 C4 C5 B11 -124.5(4) .
O2 C4 C5 B11 53.9(4) .
O4 C4 C5 C6 161.2(3) .
O2 C4 C5 C6 -20.5(4) .
O4 C4 C5 B12 -52.8(4) .
O2 C4 C5 B12 125.5(4) .
O4 C4 C5 B14 88.9(4) .
O2 C4 C5 B14 -92.8(4) .
C4 C5 C6 B18 -146.7(3) .
B13 C5 C6 B18 -1.4(4) .
B11 C5 C6 B18 102.6(3) .
B12 C5 C6 B18 66.6(4) .
B14 C5 C6 B18 -40.3(3) .
C4 C5 C6 B14 -106.3(3) .
B13 C5 C6 B14 38.9(3) .
B11 C5 C6 B14 143.0(3) .
B12 C5 C6 B14 106.9(3) .
C4 C5 C6 B11 110.7(3) .
B13 C5 C6 B11 -104.1(3) .
B12 C5 C6 B11 -36.1(3) .
B14 C5 C6 B11 -143.0(3) .
C4 C5 C6 B19 150.4(3) .
B13 C5 C6 B19 -64.3(4) .
B11 C5 C6 B19 39.7(3) .
B12 C5 C6 B19 3.7(5) .
B14 C5 C6 B19 -103.2(4) .
C4 C5 B11 B15 146.5(3) .
B13 C5 B11 B15 1.9(4) .
C6 C5 B11 B15 -101.9(4) .
B12 C5 B11 B15 40.6(3) .
B14 C5 B11 B15 -66.1(4) .
C4 C5 B11 B12 105.9(4) .
B13 C5 B11 B12 -38.7(3) .
C6 C5 B11 B12 -142.6(3) .
B14 C5 B11 B12 -106.7(3) .
C4 C5 B11 C6 -111.6(4) .
B13 C5 B11 C6 103.8(3) .
B12 C5 B11 C6 142.6(3) .
B14 C5 B11 C6 35.8(3) .
C4 C5 B11 B19 -151.5(4) .
B13 C5 B11 B19 63.9(4) .
C6 C5 B11 B19 -40.0(3) .
B12 C5 B11 B19 102.6(4) .
B14 C5 B11 B19 -4.1(5) .
B18 C6 B11 C5 -96.7(4) .
B14 C6 B11 C5 -33.0(3) .
B19 C6 B11 C5 -134.4(4) .
C5 C6 B11 B15 96.7(4) .
B18 C6 B11 B15 0.1(5) .
B14 C6 B11 B15 63.7(4) .
B19 C6 B11 B15 -37.7(4) .
C5 C6 B11 B12 33.4(3) .
B18 C6 B11 B12 -63.2(4) .
B14 C6 B11 B12 0.4(4) .
B19 C6 B11 B12 -101.0(4) .
C5 C6 B11 B19 134.4(4) .
B18 C6 B11 B19 37.7(4) .
B14 C6 B11 B19 101.4(4) .
C1 C2 B2 B3 -106.9(4) .
C3 C2 B2 B3 96.5(6) .
B1 C2 B2 B3 142.4(4) .
B4 C2 B2 B3 33.1(5) .
C1 C2 B2 B7 -149.7(6) .
C3 C2 B2 B7 53.7(9) .
B1 C2 B2 B7 99.6(7) .
B3 C2 B2 B7 -42.8(7) .
B4 C2 B2 B7 -9.7(9) .
C1 C2 B2 B6 145.5(5) .
C3 C2 B2 B6 -11.1(9) .
B1 C2 B2 B6 34.8(6) .
B3 C2 B2 B6 -107.6(7) .
B4 C2 B2 B6 -74.5(8) .
C1 C2 B2 B1 110.7(4) .
C3 C2 B2 B1 -45.9(5) .
B3 C2 B2 B1 -142.4(4) .
B4 C2 B2 B1 -109.3(5) .
C11 N1 C7 C8 -0.7(7) .
Cu1 N1 C7 C8 176.4(4) .
N1 C7 C8 C9 0.9(8) .
C7 C8 C9 C10 -1.4(8) .
C7 C8 C9 C12 -179.5(6) .
C8 C9 C10 C11 1.8(8) .
C12 C9 C10 C11 179.9(5) .
C7 N1 C11 C10 1.0(7) .
Cu1 N1 C11 C10 -176.0(4) .
C9 C10 C11 N1 -1.7(8) .
C1 C2 B1 C3 114.0(4) .
B2 C2 B1 C3 -132.9(4) .
B3 C2 B1 C3 -97.3(6) .
B4 C2 B1 C3 -34.6(6) .
C1 C2 B1 B6 -145.8(5) .
B2 C2 B1 B6 -32.7(6) .
C3 C2 B1 B6 100.2(6) .
B3 C2 B1 B6 2.9(9) .
B4 C2 B1 B6 65.6(9) .
C1 C2 B1 B5 149.4(5) .
B2 C2 B1 B5 -97.5(6) .
C3 C2 B1 B5 35.4(5) .
B3 C2 B1 B5 -61.9(9) .
B4 C2 B1 B5 0.7(9) .
C1 C2 B1 B2 -113.1(5) .
C3 C2 B1 B2 132.9(4) .
B3 C2 B1 B2 35.6(6) .
B4 C2 B1 B2 98.3(6) .
B4 C3 B1 C2 34.0(4) .
B9 C3 B1 C2 102.4(6) .
B5 C3 B1 C2 138.9(5) .
C2 C3 B1 B6 -95.9(7) .
B4 C3 B1 B6 -61.8(7) .
B9 C3 B1 B6 6.5(9) .
B5 C3 B1 B6 43.0(7) .
C2 C3 B1 B5 -138.9(5) .
B4 C3 B1 B5 -104.8(5) .
B9 C3 B1 B5 -36.5(6) .
C2 C3 B1 B2 -37.3(3) .
B4 C3 B1 B2 -3.2(5) .
B9 C3 B1 B2 65.1(6) .
B5 C3 B1 B2 101.6(5) .
B3 B2 B1 C2 -35.3(4) .
B7 B2 B1 C2 -104.5(8) .
B6 B2 B1 C2 -141.4(6) .
C2 B2 B1 C3 39.0(3) .
B3 B2 B1 C3 3.7(5) .
B7 B2 B1 C3 -65.5(8) .
B6 B2 B1 C3 -102.4(5) .
C2 B2 B1 B6 141.4(6) .
B3 B2 B1 B6 106.1(6) .
B7 B2 B1 B6 36.8(7) .
C2 B2 B1 B5 98.3(6) .
B3 B2 B1 B5 63.1(7) .
B7 B2 B1 B5 -6.2(10) .
B6 B2 B1 B5 -43.0(6) .
C2 B2 B3 B4 -36.4(4) .
B7 B2 B3 B4 99.5(6) .
B6 B2 B3 B4 62.6(9) .
B1 B2 B3 B4 -3.0(6) .
B7 B2 B3 C2 135.9(6) .
B6 B2 B3 C2 99.0(8) .
B1 B2 B3 C2 33.5(3) .
C2 B2 B3 B8 -102.2(7) .
B7 B2 B3 B8 33.7(7) .
B6 B2 B3 B8 -3.2(11) .
B1 B2 B3 B8 -68.8(8) .
C2 B2 B3 B7 -135.9(6) .
B6 B2 B3 B7 -36.9(8) .
B1 B2 B3 B7 -102.4(6) .
C1 C2 B3 B4 -109.0(4) .
B2 C2 B3 B4 141.0(5) .
C3 C2 B3 B4 33.4(5) .
B1 C2 B3 B4 102.3(7) .
C1 C2 B3 B2 110.0(5) .
C3 C2 B3 B2 -107.6(5) .
B1 C2 B3 B2 -38.7(6) .
B4 C2 B3 B2 -141.0(5) .
C1 C2 B3 B8 -153.4(6) .
B2 C2 B3 B8 96.5(8) .
C3 C2 B3 B8 -11.1(10) .
B1 C2 B3 B8 57.8(11) .
B4 C2 B3 B8 -44.5(7) .
C1 C2 B3 B7 148.4(6) .
B2 C2 B3 B7 38.4(7) .
C3 C2 B3 B7 -69.2(9) .
B1 C2 B3 B7 -0.4(10) .
B4 C2 B3 B7 -102.6(7) .
B2 B3 B4 C3 0.7(6) .
C2 B3 B4 C3 -34.0(4) .
B8 B3 B4 C3 97.4(5) .
B7 B3 B4 C3 64.0(8) .
B2 B3 B4 C2 34.7(4) .
B8 B3 B4 C2 131.4(5) .
B7 B3 B4 C2 97.9(7) .
B2 B3 B4 B8 -96.6(6) .
C2 B3 B4 B8 -131.4(5) .
B7 B3 B4 B8 -33.4(7) .
B2 B3 B4 B9 -62.0(7) .
C2 B3 B4 B9 -96.7(6) .
B8 B3 B4 B9 34.6(6) .
B7 B3 B4 B9 1.2(10) .
C2 C3 B4 B3 34.7(4) .
B9 C3 B4 B3 -101.2(6) .
B5 C3 B4 B3 -64.6(7) .
B1 C3 B4 B3 1.8(6) .
B9 C3 B4 C2 -135.9(6) .
B5 C3 B4 C2 -99.3(6) .
B1 C3 B4 C2 -32.9(4) .
C2 C3 B4 B8 100.2(7) .
B9 C3 B4 B8 -35.7(6) .
B5 C3 B4 B8 0.9(9) .
B1 C3 B4 B8 67.3(7) .
C2 C3 B4 B9 135.9(6) .
B5 C3 B4 B9 36.6(6) .
B1 C3 B4 B9 103.0(5) .
C1 C2 B4 B3 105.7(5) .
B2 C2 B4 B3 -34.3(5) .
C3 C2 B4 B3 -142.5(5) .
B1 C2 B4 B3 -106.2(7) .
C1 C2 B4 C3 -111.8(4) .
B2 C2 B4 C3 108.2(5) .
B1 C2 B4 C3 36.3(6) .
B3 C2 B4 C3 142.5(5) .
C1 C2 B4 B8 149.5(5) .
B2 C2 B4 B8 9.5(8) .
C3 C2 B4 B8 -98.7(6) .
B1 C2 B4 B8 -62.5(9) .
B3 C2 B4 B8 43.7(6) .
C1 C2 B4 B9 -149.7(5) .
B2 C2 B4 B9 70.3(8) .
C3 C2 B4 B9 -37.9(6) .
B1 C2 B4 B9 -1.7(10) .
B3 C2 B4 B9 104.5(8) .
C2 C3 B5 B9 -103.6(7) .
B4 C3 B5 B9 -38.4(7) .
B1 C3 B5 B9 -139.6(7) .
C2 C3 B5 B10 -64.9(8) .
B4 C3 B5 B10 0.3(9) .
B9 C3 B5 B10 38.7(6) .
B1 C3 B5 B10 -100.8(7) .
C2 C3 B5 B1 35.9(5) .
B4 C3 B5 B1 101.2(6) .
B9 C3 B5 B1 139.6(7) .
C2 C3 B5 B6 -4.5(8) .
B4 C3 B5 B6 60.8(9) .
B9 C3 B5 B6 99.1(7) .
B1 C3 B5 B6 -40.4(7) .
C2 B1 B5 B9 0.6(9) .
C3 B1 B5 B9 35.9(7) .
B6 B1 B5 B9 -96.4(7) .
B2 B1 B5 B9 -56.1(9) .
C2 B1 B5 C3 -35.3(5) .
B6 B1 B5 C3 -132.3(7) .
B2 B1 B5 C3 -92.0(5) .
C2 B1 B5 B10 63.3(9) .
C3 B1 B5 B10 98.6(7) .
B6 B1 B5 B10 -33.7(6) .
B2 B1 B5 B10 6.6(8) .
C2 B1 B5 B6 97.0(8) .
C3 B1 B5 B6 132.3(7) .
B2 B1 B5 B6 40.3(7) .
C2 B2 B6 B7 105.7(9) .
B3 B2 B6 B7 38.5(10) .
B1 B2 B6 B7 139.5(8) .
C2 B2 B6 B10 67.8(10) .
B3 B2 B6 B10 0.6(11) .
B7 B2 B6 B10 -37.9(7) .
B1 B2 B6 B10 101.6(8) .
C2 B2 B6 B1 -33.8(6) .
B3 B2 B6 B1 -101.0(7) .
B7 B2 B6 B1 -139.5(8) .
C2 B2 B6 B5 7.5(10) .
B3 B2 B6 B5 -59.7(11) .
B7 B2 B6 B5 -98.2(7) .
B1 B2 B6 B5 41.3(7) .
C2 B1 B6 B7 -4.4(10) .
C3 B1 B6 B7 55.5(10) .
B5 B1 B6 B7 96.1(7) .
B2 B1 B6 B7 -35.9(8) .
C2 B1 B6 B2 31.5(5) .
C3 B1 B6 B2 91.4(6) .
B5 B1 B6 B2 132.0(6) .
C2 B1 B6 B10 -66.9(9) .
C3 B1 B6 B10 -7.0(10) .
B5 B1 B6 B10 33.6(6) .
B2 B1 B6 B10 -98.4(9) .
C2 B1 B6 B5 -100.5(7) .
C3 B1 B6 B5 -40.6(7) .
B2 B1 B6 B5 -132.0(6) .
B9 B5 B6 B7 -1.3(5) .
C3 B5 B6 B7 -62.5(6) .
B10 B5 B6 B7 37.5(5) .
B1 B5 B6 B7 -103.8(5) .
B9 B5 B6 B2 59.5(8) .
C3 B5 B6 B2 -1.7(9) .
B10 B5 B6 B2 98.4(8) .
B1 B5 B6 B2 -43.0(6) .
B9 B5 B6 B10 -38.9(4) .
C3 B5 B6 B10 -100.0(6) .
B1 B5 B6 B10 -141.4(6) .
B9 B5 B6 B1 102.5(5) .
C3 B5 B6 B1 41.3(6) .
B10 B5 B6 B1 141.4(6) .
C2 B2 B7 B8 5.9(11) .
B3 B2 B7 B8 -35.9(8) .
B6 B2 B7 B8 104.9(8) .
B1 B2 B7 B8 68.2(10) .
C2 B2 B7 B10 -58.9(12) .
B3 B2 B7 B10 -100.7(10) .
B6 B2 B7 B10 40.1(7) .
B1 B2 B7 B10 3.3(12) .
C2 B2 B7 B6 -99.0(9) .
B3 B2 B7 B6 -140.8(8) .
B1 B2 B7 B6 -36.7(8) .
C2 B2 B7 B3 41.8(6) .
B6 B2 B7 B3 140.8(8) .
B1 B2 B7 B3 104.1(6) .
B2 B6 B7 B8 -97.1(6) .
B10 B6 B7 B8 39.2(5) .
B1 B6 B7 B8 -59.6(9) .
B5 B6 B7 B8 2.2(7) .
B10 B6 B7 B2 136.3(6) .
B1 B6 B7 B2 37.5(7) .
B5 B6 B7 B2 99.2(5) .
B2 B6 B7 B10 -136.3(6) .
B1 B6 B7 B10 -98.8(8) .
B5 B6 B7 B10 -37.1(5) .
B2 B6 B7 B3 -33.1(7) .
B10 B6 B7 B3 103.2(9) .
B1 B6 B7 B3 4.4(12) .
B5 B6 B7 B3 66.1(8) .
B4 B3 B7 B8 36.4(8) .
B2 B3 B7 B8 139.5(7) .
C2 B3 B7 B8 101.7(8) .
B4 B3 B7 B2 -103.1(6) .
C2 B3 B7 B2 -37.8(5) .
B8 B3 B7 B2 -139.5(7) .
B4 B3 B7 B10 -2.6(11) .
B2 B3 B7 B10 100.5(9) .
C2 B3 B7 B10 62.7(11) .
B8 B3 B7 B10 -39.0(6) .
B4 B3 B7 B6 -67.9(11) .
B2 B3 B7 B6 35.2(8) .
C2 B3 B7 B6 -2.5(11) .
B8 B3 B7 B6 -104.2(8) .
B2 B7 B8 B9 -66.5(9) .
B10 B7 B8 B9 37.1(5) .
B6 B7 B8 B9 -2.2(8) .
B3 B7 B8 B9 -100.5(6) .
B2 B7 B8 B3 34.0(6) .
B10 B7 B8 B3 137.6(5) .
B6 B7 B8 B3 98.3(5) .
B2 B7 B8 B10 -103.6(8) .
B6 B7 B8 B10 -39.3(5) .
B3 B7 B8 B10 -137.6(5) .
B2 B7 B8 B4 0.5(11) .
B10 B7 B8 B4 104.1(7) .
B6 B7 B8 B4 64.8(8) .
B3 B7 B8 B4 -33.5(6) .
B4 B3 B8 B7 -140.6(8) .
B2 B3 B8 B7 -35.4(8) .
C2 B3 B8 B7 -96.2(9) .
B4 B3 B8 B9 -35.9(8) .
B2 B3 B8 B9 69.3(10) .
C2 B3 B8 B9 8.4(12) .
B7 B3 B8 B9 104.6(8) .
B4 B3 B8 B10 -100.5(9) .
B2 B3 B8 B10 4.7(11) .
C2 B3 B8 B10 -56.1(12) .
B7 B3 B8 B10 40.1(7) .
B2 B3 B8 B4 105.2(6) .
C2 B3 B8 B4 44.4(6) .
B7 B3 B8 B4 140.6(8) .
B3 B4 B8 B7 37.1(8) .
C3 B4 B8 B7 -68.1(9) .
C2 B4 B8 B7 -6.2(10) .
B9 B4 B8 B7 -103.9(8) .
B3 B4 B8 B9 141.1(7) .
C3 B4 B8 B9 35.8(7) .
C2 B4 B8 B9 97.8(7) .
C3 B4 B8 B3 -105.2(6) .
C2 B4 B8 B3 -43.3(5) .
B9 B4 B8 B3 -141.1(7) .
B3 B4 B8 B10 103.4(9) .
C3 B4 B8 B10 -1.8(10) .
C2 B4 B8 B10 60.1(10) .
B9 B4 B8 B10 -37.7(6) .
C2 C3 B9 B5 99.5(7) .
B4 C3 B9 B5 140.1(7) .
B1 C3 B9 B5 37.4(7) .
C2 C3 B9 B8 -4.5(9) .
B4 C3 B9 B8 36.0(8) .
B5 C3 B9 B8 -104.1(7) .
B1 C3 B9 B8 -66.7(9) .
C2 C3 B9 B10 58.7(8) .
B4 C3 B9 B10 99.2(8) .
B5 C3 B9 B10 -40.8(6) .
B1 C3 B9 B10 -3.5(9) .
C2 C3 B9 B4 -40.5(6) .
B5 C3 B9 B4 -140.1(7) .
B1 C3 B9 B4 -102.7(7) .
B10 B5 B9 C3 -135.7(6) .
B1 B5 B9 C3 -36.3(6) .
B6 B5 B9 C3 -97.4(5) .
C3 B5 B9 B8 97.5(5) .
B10 B5 B9 B8 -38.2(5) .
B1 B5 B9 B8 61.1(8) .
B6 B5 B9 B8 0.1(6) .
C3 B5 B9 B10 135.7(6) .
B1 B5 B9 B10 99.3(7) .
B6 B5 B9 B10 38.3(4) .
C3 B5 B9 B4 34.7(6) .
B10 B5 B9 B4 -100.9(7) .
B1 B5 B9 B4 -1.6(10) .
B6 B5 B9 B4 -62.6(8) .
B7 B8 B9 C3 65.8(8) .
B3 B8 B9 C3 -2.4(11) .
B10 B8 B9 C3 103.6(7) .
B4 B8 B9 C3 -35.3(6) .
B7 B8 B9 B5 1.3(7) .
B3 B8 B9 B5 -67.0(9) .
B10 B8 B9 B5 39.0(4) .
B4 B8 B9 B5 -99.9(5) .
B7 B8 B9 B10 -37.7(6) .
B3 B8 B9 B10 -106.0(9) .
B4 B8 B9 B10 -138.9(6) .
B7 B8 B9 B4 101.2(6) .
B3 B8 B9 B4 32.9(7) .
B10 B8 B9 B4 138.9(6) .
B3 B4 B9 C3 102.5(6) .
C2 B4 B9 C3 38.3(5) .
B8 B4 B9 C3 138.7(7) .
B3 B4 B9 B5 66.2(9) .
C3 B4 B9 B5 -36.3(7) .
C2 B4 B9 B5 2.0(10) .
B8 B4 B9 B5 102.3(7) .
B3 B4 B9 B8 -36.1(8) .
C3 B4 B9 B8 -138.7(7) .
C2 B4 B9 B8 -100.4(9) .
B3 B4 B9 B10 0.6(9) .
C3 B4 B9 B10 -101.9(7) .
C2 B4 B9 B10 -63.6(9) .
B8 B4 B9 B10 36.8(6) .
B7 B8 B10 B9 139.5(6) .
B3 B8 B10 B9 98.5(8) .
B4 B8 B10 B9 38.6(7) .
B9 B8 B10 B7 -139.5(6) .
B3 B8 B10 B7 -41.0(7) .
B4 B8 B10 B7 -100.9(7) .
B7 B8 B10 B5 102.9(7) .
B9 B8 B10 B5 -36.6(6) .
B3 B8 B10 B5 61.9(11) .
B4 B8 B10 B5 2.0(10) .
B7 B8 B10 B6 36.7(7) .
B9 B8 B10 B6 -102.8(7) .
B3 B8 B10 B6 -4.3(11) .
B4 B8 B10 B6 -64.2(10) .
C3 B9 B10 B8 -97.3(6) .
B5 B9 B10 B8 -137.8(5) .
B4 B9 B10 B8 -36.3(6) .
C3 B9 B10 B7 -63.1(9) .
B5 B9 B10 B7 -103.6(7) .
B8 B9 B10 B7 34.1(6) .
B4 B9 B10 B7 -2.2(9) .
C3 B9 B10 B5 40.5(6) .
B8 B9 B10 B5 137.8(5) .
B4 B9 B10 B5 101.5(6) .
C3 B9 B10 B6 -1.1(10) .
B5 B9 B10 B6 -41.6(7) .
B8 B9 B10 B6 96.2(7) .
B4 B9 B10 B6 59.9(9) .
B2 B7 B10 B8 97.9(8) .
B6 B7 B10 B8 137.6(6) .
B3 B7 B10 B8 38.4(7) .
B8 B7 B10 B9 -35.5(6) .
B2 B7 B10 B9 62.4(11) .
B6 B7 B10 B9 102.1(7) .
B3 B7 B10 B9 2.9(11) .
B8 B7 B10 B5 -96.9(7) .
B2 B7 B10 B5 1.0(12) .
B6 B7 B10 B5 40.7(7) .
B3 B7 B10 B5 -58.5(11) .
B8 B7 B10 B6 -137.6(6) .
B2 B7 B10 B6 -39.7(7) .
B3 B7 B10 B6 -99.2(7) .
B9 B5 B10 B8 37.1(6) .
C3 B5 B10 B8 -1.4(9) .
B1 B5 B10 B8 -64.4(9) .
B6 B5 B10 B8 -98.1(7) .
C3 B5 B10 B9 -38.5(6) .
B1 B5 B10 B9 -101.5(6) .
B6 B5 B10 B9 -135.2(5) .
B9 B5 B10 B7 96.5(8) .
C3 B5 B10 B7 58.0(10) .
B1 B5 B10 B7 -4.9(10) .
B6 B5 B10 B7 -38.7(7) .
B9 B5 B10 B6 135.2(5) .
C3 B5 B10 B6 96.7(6) .
B1 B5 B10 B6 33.8(6) .
B7 B6 B10 B8 -35.4(6) .
B2 B6 B10 B8 2.2(10) .
B1 B6 B10 B8 67.3(10) .
B5 B6 B10 B8 101.3(7) .
B7 B6 B10 B9 -97.5(7) .
B2 B6 B10 B9 -59.9(10) .
B1 B6 B10 B9 5.2(10) .
B5 B6 B10 B9 39.1(6) .
B2 B6 B10 B7 37.6(7) .
B1 B6 B10 B7 102.6(7) .
B5 B6 B10 B7 136.6(6) .
B7 B6 B10 B5 -136.6(6) .
B2 B6 B10 B5 -99.1(7) .
B1 B6 B10 B5 -34.0(7) .
C4 C5 B12 B13 109.0(4) .
B11 C5 B12 B13 -138.9(3) .
C6 C5 B12 B13 -102.6(3) .
B14 C5 B12 B13 -33.3(4) .
C4 C5 B12 B15 -152.8(3) .
B13 C5 B12 B15 98.2(4) .
B11 C5 B12 B15 -40.7(3) .
C6 C5 B12 B15 -4.4(4) .
B14 C5 B12 B15 64.9(4) .
C4 C5 B12 B11 -112.1(3) .
B13 C5 B12 B11 138.9(3) .
C6 C5 B12 B11 36.2(3) .
B14 C5 B12 B11 105.5(4) .
C4 C5 B12 B16 145.1(4) .
B13 C5 B12 B16 36.1(3) .
B11 C5 B12 B16 -102.8(4) .
C6 C5 B12 B16 -66.6(4) .
B14 C5 B12 B16 2.7(5) .
B15 B11 B12 C5 -133.2(3) .
C6 B11 B12 C5 -33.3(3) .
B19 B11 B12 C5 -97.1(3) .
C5 B11 B12 B13 34.7(2) .
B15 B11 B12 B13 -98.5(3) .
C6 B11 B12 B13 1.4(4) .
B19 B11 B12 B13 -62.4(4) .
C5 B11 B12 B15 133.2(3) .
C6 B11 B12 B15 99.9(3) .
B19 B11 B12 B15 36.1(3) .
C5 B11 B12 B16 96.4(3) .
B15 B11 B12 B16 -36.8(3) .
C6 B11 B12 B16 63.1(4) .
B19 B11 B12 B16 -0.7(4) .
C4 C5 B13 B17 146.2(3) .
B11 C5 B13 B17 -68.2(4) .
C6 C5 B13 B17 -0.3(4) .
B12 C5 B13 B17 -107.0(4) .
B14 C5 B13 B17 38.8(3) .
C4 C5 B13 B16 -145.6(3) .
B11 C5 B13 B16 0.0(5) .
C6 C5 B13 B16 68.0(4) .
B12 C5 B13 B16 -38.7(3) .
B14 C5 B13 B16 107.0(4) .
C4 C5 B13 B12 -106.9(3) .
B11 C5 B13 B12 38.7(3) .
C6 C5 B13 B12 106.7(3) .
B14 C5 B13 B12 145.7(3) .
C4 C5 B13 B14 107.4(3) .
B11 C5 B13 B14 -107.0(3) .
C6 C5 B13 B14 -39.0(3) .
B12 C5 B13 B14 -145.7(3) .
B15 B12 B13 C5 -97.8(4) .
B11 B12 B13 C5 -35.5(3) .
B16 B12 B13 C5 -138.4(4) .
C5 B12 B13 B17 100.5(4) .
B15 B12 B13 B17 2.7(5) .
B11 B12 B13 B17 64.9(4) .
B16 B12 B13 B17 -37.9(4) .
C5 B12 B13 B16 138.4(4) .
B15 B12 B13 B16 40.6(4) .
B11 B12 B13 B16 102.9(4) .
C5 B12 B13 B14 32.7(3) .
B15 B12 B13 B14 -65.1(4) .
B11 B12 B13 B14 -2.9(4) .
B16 B12 B13 B14 -105.7(4) .
C4 C5 B14 B13 -108.8(4) .
B11 C5 B14 B13 102.6(3) .
C6 C5 B14 B13 138.5(3) .
B12 C5 B14 B13 33.4(3) .
C4 C5 B14 B17 -145.3(4) .
B13 C5 B14 B17 -36.5(4) .
B11 C5 B14 B17 66.1(5) .
C6 C5 B14 B17 102.0(4) .
B12 C5 B14 B17 -3.2(5) .
C4 C5 B14 B18 152.5(4) .
B13 C5 B14 B18 -98.7(4) .
B11 C5 B14 B18 3.9(5) .
C6 C5 B14 B18 39.9(3) .
B12 C5 B14 B18 -65.3(5) .
C4 C5 B14 C6 112.6(4) .
B13 C5 B14 C6 -138.5(3) .
B11 C5 B14 C6 -35.9(3) .
B12 C5 B14 C6 -105.2(4) .
B17 B13 B14 C5 -137.9(4) .
B16 B13 B14 C5 -101.1(4) .
B12 B13 B14 C5 -32.6(3) .
C5 B13 B14 B17 137.9(4) .
B16 B13 B14 B17 36.8(4) .
B12 B13 B14 B17 105.3(4) .
C5 B13 B14 B18 97.4(3) .
B17 B13 B14 B18 -40.5(4) .
B16 B13 B14 B18 -3.7(5) .
B12 B13 B14 B18 64.8(4) .
C5 B13 B14 C6 35.7(3) .
B17 B13 B14 C6 -102.2(4) .
B16 B13 B14 C6 -65.4(4) .
B12 B13 B14 C6 3.1(4) .
B18 C6 B14 C5 133.8(3) .
B11 C6 B14 C5 32.8(3) .
B19 C6 B14 C5 96.4(4) .
C5 C6 B14 B13 -34.8(3) .
B18 C6 B14 B13 99.0(3) .
B11 C6 B14 B13 -2.1(4) .
B19 C6 B14 B13 61.6(4) .
C5 C6 B14 B17 -96.6(4) .
B18 C6 B14 B17 37.2(4) .
B11 C6 B14 B17 -63.9(4) .
B19 C6 B14 B17 -0.2(5) .
C5 C6 B14 B18 -133.8(3) .
B11 C6 B14 B18 -101.0(4) .
B19 C6 B14 B18 -37.4(4) .
C5 B12 B15 B19 3.3(5) .
B13 B12 B15 B19 62.1(5) .
B11 B12 B15 B19 -36.7(4) .
B16 B12 B15 B19 102.2(5) .
C5 B12 B15 B11 40.0(3) .
B13 B12 B15 B11 98.8(3) .
B16 B12 B15 B11 138.9(4) .
C5 B12 B15 B16 -98.9(4) .
B13 B12 B15 B16 -40.1(3) .
B11 B12 B15 B16 -138.9(4) .
C5 B12 B15 B20 -60.1(5) .
B13 B12 B15 B20 -1.2(5) .
B11 B12 B15 B20 -100.1(4) .
B16 B12 B15 B20 38.9(4) .
C5 B11 B15 B12 -40.3(3) .
C6 B11 B15 B12 -101.7(4) .
B19 B11 B15 B12 -139.6(4) .
C5 B11 B15 B19 99.3(4) .
B12 B11 B15 B19 139.6(4) .
C6 B11 B15 B19 37.9(4) .
C5 B11 B15 B16 -3.1(5) .
B12 B11 B15 B16 37.2(4) .
C6 B11 B15 B16 -64.5(5) .
B19 B11 B15 B16 -102.4(5) .
C5 B11 B15 B20 61.6(5) .
B12 B11 B15 B20 101.9(5) .
C6 B11 B15 B20 0.2(6) .
B19 B11 B15 B20 -37.7(4) .
C5 B13 B16 B15 -1.9(5) .
B17 B13 B16 B15 100.9(5) .
B12 B13 B16 B15 -40.3(4) .
B14 B13 B16 B15 64.9(5) .
C5 B13 B16 B12 38.4(3) .
B17 B13 B16 B12 141.1(4) .
B14 B13 B16 B12 105.1(4) .
C5 B13 B16 B20 -63.5(4) .
B17 B13 B16 B20 39.2(4) .
B12 B13 B16 B20 -101.9(4) .
B14 B13 B16 B20 3.3(5) .
C5 B13 B16 B17 -102.8(4) .
B12 B13 B16 B17 -141.1(4) .
B14 B13 B16 B17 -36.0(4) .
B12 B15 B16 B13 40.1(3) .
B19 B15 B16 B13 -61.5(5) .
B11 B15 B16 B13 3.0(5) .
B20 B15 B16 B13 -97.1(4) .
B19 B15 B16 B12 -101.6(4) .
B11 B15 B16 B12 -37.0(3) .
B20 B15 B16 B12 -137.2(4) .
B12 B15 B16 B20 137.2(4) .
B19 B15 B16 B20 35.6(3) .
B11 B15 B16 B20 100.2(4) .
B12 B15 B16 B17 100.7(3) .
B19 B15 B16 B17 -0.9(5) .
B11 B15 B16 B17 63.6(5) .
B20 B15 B16 B17 -36.6(3) .
C5 B12 B16 B13 -35.1(3) .
B15 B12 B16 B13 -133.3(4) .
B11 B12 B16 B13 -96.5(4) .
C5 B12 B16 B15 98.3(4) .
B13 B12 B16 B15 133.3(4) .
B11 B12 B16 B15 36.9(3) .
C5 B12 B16 B20 60.5(4) .
B13 B12 B16 B20 95.6(4) .
B15 B12 B16 B20 -37.8(4) .
B11 B12 B16 B20 -0.9(4) .
C5 B12 B16 B17 -1.1(5) .
B13 B12 B16 B17 34.0(4) .
B15 B12 B16 B17 -99.4(5) .
B11 B12 B16 B17 -62.5(5) .
C5 B13 B17 B14 -38.7(3) .
B16 B13 B17 B14 -142.3(4) .
B12 B13 B17 B14 -105.0(4) .
C5 B13 B17 B18 1.9(5) .
B16 B13 B17 B18 -101.7(4) .
B12 B13 B17 B18 -64.5(5) .
B14 B13 B17 B18 40.6(3) .
C5 B13 B17 B20 63.4(5) .
B16 B13 B17 B20 -40.2(4) .
B12 B13 B17 B20 -3.0(5) .
B14 B13 B17 B20 102.1(5) .
C5 B13 B17 B16 103.6(4) .
B12 B13 B17 B16 37.3(4) .
B14 B13 B17 B16 142.3(4) .
C5 B14 B17 B13 35.4(3) .
B18 B14 B17 B13 133.5(4) .
C6 B14 B17 B13 96.6(4) .
C5 B14 B17 B18 -98.2(4) .
B13 B14 B17 B18 -133.5(4) .
C6 B14 B17 B18 -37.0(3) .
C5 B14 B17 B20 -61.3(5) .
B13 B14 B17 B20 -96.7(4) .
B18 B14 B17 B20 36.9(4) .
C6 B14 B17 B20 -0.1(5) .
C5 B14 B17 B16 2.2(6) .
B13 B14 B17 B16 -33.1(4) .
B18 B14 B17 B16 100.4(5) .
C6 B14 B17 B16 63.4(5) .
B15 B16 B17 B13 -96.8(4) .
B12 B16 B17 B13 -34.3(4) .
B20 B16 B17 B13 -133.8(4) .
B13 B16 B17 B14 33.6(4) .
B15 B16 B17 B14 -63.2(5) .
B12 B16 B17 B14 -0.7(6) .
B20 B16 B17 B14 -100.2(5) .
B13 B16 B17 B18 97.1(4) .
B15 B16 B17 B18 0.3(4) .
B12 B16 B17 B18 62.7(5) .
B20 B16 B17 B18 -36.7(3) .
B13 B16 B17 B20 133.8(4) .
B15 B16 B17 B20 37.0(3) .
B12 B16 B17 B20 99.5(5) .
C5 C6 B18 B20 -61.5(5) .
B14 C6 B18 B20 -101.4(5) .
B11 C6 B18 B20 -0.3(5) .
B19 C6 B18 B20 37.2(4) .
C5 C6 B18 B17 2.5(5) .
B14 C6 B18 B17 -37.4(4) .
B11 C6 B18 B17 63.8(5) .
B19 C6 B18 B17 101.3(4) .
C5 C6 B18 B14 39.9(3) .
B11 C6 B18 B14 101.2(4) .
B19 C6 B18 B14 138.6(4) .
C5 C6 B18 B19 -98.8(4) .
B14 C6 B18 B19 -138.6(4) .
B11 C6 B18 B19 -37.5(4) .
B13 B17 B18 B20 98.0(4) .
B14 B17 B18 B20 138.3(4) .
B16 B17 B18 B20 37.1(3) .
B13 B17 B18 C6 -2.7(5) .
B14 B17 B18 C6 37.6(3) .
B20 B17 B18 C6 -100.7(4) .
B16 B17 B18 C6 -63.6(4) .
B13 B17 B18 B14 -40.3(3) .
B20 B17 B18 B14 -138.3(4) .
B16 B17 B18 B14 -101.2(3) .
B13 B17 B18 B19 61.3(4) .
B14 B17 B18 B19 101.6(4) .
B20 B17 B18 B19 -36.7(3) .
B16 B17 B18 B19 0.4(4) .
C5 B14 B18 B20 61.2(5) .
B13 B14 B18 B20 2.5(5) .
B17 B14 B18 B20 -37.6(4) .
C6 B14 B18 B20 100.7(4) .
C5 B14 B18 C6 -39.4(3) .
B13 B14 B18 C6 -98.2(3) .
B17 B14 B18 C6 -138.3(4) .
C5 B14 B18 B17 98.8(4) .
B13 B14 B18 B17 40.1(3) .
C6 B14 B18 B17 138.3(4) .
C5 B14 B18 B19 -2.1(5) .
B13 B14 B18 B19 -60.8(5) .
B17 B14 B18 B19 -100.9(5) .
C6 B14 B18 B19 37.4(4) .
B12 B15 B19 B20 -100.9(4) .
B11 B15 B19 B20 -137.4(4) .
B16 B15 B19 B20 -36.2(4) .
B12 B15 B19 B11 36.5(4) .
B16 B15 B19 B11 101.2(4) .
B20 B15 B19 B11 137.4(4) .
B12 B15 B19 C6 -1.2(6) .
B11 B15 B19 C6 -37.7(4) .
B16 B15 B19 C6 63.4(5) .
B20 B15 B19 C6 99.7(5) .
B12 B15 B19 B18 -63.5(5) .
B11 B15 B19 B18 -100.0(4) .
B16 B15 B19 B18 1.2(5) .
B20 B15 B19 B18 37.4(3) .
C5 B11 B19 B20 -59.9(5) .
B15 B11 B19 B20 38.3(4) .
B12 B11 B19 B20 2.1(5) .
C6 B11 B19 B20 -99.2(4) .
C5 B11 B19 B15 -98.2(4) .
B12 B11 B19 B15 -36.2(4) .
C6 B11 B19 B15 -137.5(4) .
C5 B11 B19 C6 39.3(3) .
B15 B11 B19 C6 137.5(4) .
B12 B11 B19 C6 101.3(4) .
C5 B11 B19 B18 2.5(5) .
B15 B11 B19 B18 100.7(5) .
B12 B11 B19 B18 64.6(5) .
C6 B11 B19 B18 -36.8(4) .
C5 C6 B19 B20 62.4(5) .
B18 C6 B19 B20 -36.7(4) .
B14 C6 B19 B20 0.5(5) .
B11 C6 B19 B20 101.4(4) .
C5 C6 B19 B15 -1.4(5) .
B18 C6 B19 B15 -100.5(5) .
B14 C6 B19 B15 -63.3(5) .
B11 C6 B19 B15 37.7(4) .
C5 C6 B19 B11 -39.1(3) .
B18 C6 B19 B11 -138.2(4) .
B14 C6 B19 B11 -101.0(4) .
C5 C6 B19 B18 99.1(4) .
B14 C6 B19 B18 37.2(4) .
B11 C6 B19 B18 138.2(4) .
C6 B18 B19 B20 138.2(4) .
B17 B18 B19 B20 37.1(4) .
B14 B18 B19 B20 100.8(5) .
B20 B18 B19 B15 -38.1(4) .
C6 B18 B19 B15 100.1(4) .
B17 B18 B19 B15 -1.0(5) .
B14 B18 B19 B15 62.7(5) .
B20 B18 B19 B11 -101.0(5) .
C6 B18 B19 B11 37.1(4) .
B17 B18 B19 B11 -63.9(5) .
B14 B18 B19 B11 -0.3(6) .
B20 B18 B19 C6 -138.2(4) .
B17 B18 B19 C6 -101.1(4) .
B14 B18 B19 C6 -37.4(4) .
C6 B18 B20 B19 -37.6(4) .
B17 B18 B20 B19 -138.9(4) .
B14 B18 B20 B19 -101.5(4) .
C6 B18 B20 B17 101.4(4) .
B14 B18 B20 B17 37.4(4) .
B19 B18 B20 B17 138.9(4) .
C6 B18 B20 B15 0.4(6) .
B17 B18 B20 B15 -101.0(5) .
B14 B18 B20 B15 -63.6(6) .
B19 B18 B20 B15 37.9(4) .
C6 B18 B20 B16 63.4(5) .
B17 B18 B20 B16 -38.0(4) .
B14 B18 B20 B16 -0.6(5) .
B19 B18 B20 B16 100.9(4) .
B15 B19 B20 B18 137.6(4) .
B11 B19 B20 B18 99.7(4) .
C6 B19 B20 B18 36.7(4) .
B15 B19 B20 B17 100.4(5) .
B11 B19 B20 B17 62.5(5) .
C6 B19 B20 B17 -0.5(6) .
B18 B19 B20 B17 -37.2(4) .
B11 B19 B20 B15 -37.9(3) .
C6 B19 B20 B15 -100.9(4) .
B18 B19 B20 B15 -137.6(4) .
B15 B19 B20 B16 35.2(4) .
B11 B19 B20 B16 -2.7(5) .
C6 B19 B20 B16 -65.7(5) .
B18 B19 B20 B16 -102.4(4) .
B13 B17 B20 B18 -99.2(4) .
B14 B17 B20 B18 -37.2(4) .
B16 B17 B20 B18 -138.5(3) .
B13 B17 B20 B19 -61.6(5) .
B14 B17 B20 B19 0.4(6) .
B18 B17 B20 B19 37.6(4) .
B16 B17 B20 B19 -100.9(4) .
B13 B17 B20 B15 2.0(6) .
B14 B17 B20 B15 64.0(6) .
B18 B17 B20 B15 101.2(4) .
B16 B17 B20 B15 -37.3(4) .
B13 B17 B20 B16 39.3(4) .
B14 B17 B20 B16 101.3(4) .
B18 B17 B20 B16 138.5(3) .
B12 B15 B20 B18 63.3(6) .
B19 B15 B20 B18 -38.5(4) .
B11 B15 B20 B18 -0.3(6) .
B16 B15 B20 B18 102.0(5) .
B12 B15 B20 B19 101.8(4) .
B11 B15 B20 B19 38.2(4) .
B16 B15 B20 B19 140.5(4) .
B12 B15 B20 B17 -0.5(6) .
B19 B15 B20 B17 -102.3(5) .
B11 B15 B20 B17 -64.1(6) .
B16 B15 B20 B17 38.2(4) .
B12 B15 B20 B16 -38.7(4) .
B19 B15 B20 B16 -140.5(4) .
B11 B15 B20 B16 -102.3(4) .
B13 B16 B20 B18 -1.5(5) .
B15 B16 B20 B18 -100.5(4) .
B12 B16 B20 B18 -62.8(5) .
B17 B16 B20 B18 37.5(4) .
B13 B16 B20 B19 63.5(5) .
B15 B16 B20 B19 -35.4(4) .
B12 B16 B20 B19 2.2(5) .
B17 B16 B20 B19 102.6(4) .
B13 B16 B20 B17 -39.1(3) .
B15 B16 B20 B17 -138.0(4) .
B12 B16 B20 B17 -100.3(4) .
B13 B16 B20 B15 99.0(4) .
B12 B16 B20 B15 37.7(3) .
B17 B16 B20 B15 138.0(4) .
